data_4119775
loop_
_publ_author_name
'Saul H. Lapidus'
'Gregory J. Halder'
'Peter J. Chupas'
'Karena W. Chapman'

_publ_contact_author_address
; 
X-ray Sciences Division
Argonne National Laboratory
Lemont, IL
USA
;
_publ_contact_author_name 'Karena Chapman'
_publ_section_title
;
 Exploiting High Pressures to Generate Porosity, Polymorphism, And Lattice
 Expansion in the Nonporous Molecular Framework Zn(CN)2
;
_journal_name_full 'Journal of the American Chemical Society'
_journal_page_first 7621
_journal_page_last 7628
_journal_paper_doi 10.1021/ja4012707
_journal_volume 135
_journal_year 2013
_chemical_formula_sum 'C2 N2 Zn'
_space_group_IT_number 227
_symmetry_space_group_name_Hall '-F 4vw 2vw 3'
_symmetry_space_group_name_H-M 'F d -3 m :2'
_cell_angle_alpha 90
_cell_angle_beta 90
_cell_angle_gamma 90
_cell_formula_units_Z 8
_cell_length_a 11.22710(28)
_cell_length_b 11.2271
_cell_length_c 11.2271
_cell_measurement_temperature 295
_cell_volume 1415.15(4)
_computing_cell_refinement TOPAS
_computing_data_collection SPEC
_computing_data_reduction TOPAS
_computing_structure_refinement TOPAS
_computing_structure_solution TOPAS
_diffrn_ambient_temperature 295
_diffrn_detector 'MAR345 imaging plate detector'
_diffrn_radiation_monochromator 'Si(111) channel cut'
_diffrn_radiation_type synchrotron
_diffrn_radiation_wavelength 0.618323
_diffrn_source synchrotron
_pd_block_diffractogram_id dia_1.76GPa
_pd_instr_location
;
1-BM, Advanced Photon Source, Argonne National Laboratory
;
_pd_meas_2theta_range_inc 0.007
_pd_meas_2theta_range_max 21.998
_pd_meas_2theta_range_min 4.001
_pd_meas_number_of_points 2572
_pd_meas_scan_method cont
_pd_proc_2theta_range_inc 0.007
_pd_proc_2theta_range_max 21.998
_pd_proc_2theta_range_min 4.001
_pd_proc_ls_background_function
;
1 Pearson-Voight peaks and Chebyshev polynomial with 11 coefficients
;
_pd_proc_ls_pref_orient_corr
;
none
;
_pd_proc_ls_prof_R_factor 0.00948
_pd_proc_ls_prof_wR_expected 0.03421
_pd_proc_ls_prof_wR_factor 0.01481
_pd_proc_wavelength 0.618323
_pd_spec_mounting
;
diamond anvil cell
;
_pd_spec_mount_mode transmission
_pd_spec_shape irregular
_refine_ls_goodness_of_fit_all 0.433
_refine_ls_number_parameters 41
_refine_ls_weighting_details 1/(sigma*sigma)
_refine_ls_weighting_scheme sigma
_cod_data_source_file ja4012707_si_003_1.cif
_cod_data_source_block dia_1.76GPa
_cod_original_cell_volume 1415.15(11)
_cod_original_sg_symbol_H-M 'F d -3 m : 2'
_cod_database_code 4119775

loop_
_symmetry_equiv_pos_site_id
_symmetry_equiv_pos_as_xyz
1 '-x, -y, -z'
2 '-x, -z, -y'
3 '-x+1/4, -z-1/4, y+1/2'
4 '-x+1/4, y+1/2, -z-1/4'
5 '-x+1/2, z-1/4, y+1/4'
6 '-x+1/2, y+1/4, z-1/4'
7 '-x-1/4, -y+1/4, z+1/2'
8 '-x-1/4, z+1/2, -y+1/4'
9 '-y, -x, -z'
10 '-y, -z, -x'
11 '-y+1/4, -x-1/4, z+1/2'
12 '-y+1/4, z+1/2, -x-1/4'
13 '-y+1/2, z+1/4, x-1/4'
14 '-y+1/2, x-1/4, z+1/4'
15 '-y-1/4, -z+1/4, x+1/2'
16 '-y-1/4, x+1/2, -z+1/4'
17 '-z, -x, -y'
18 '-z, -y, -x'
19 '-z+1/4, -y-1/4, x+1/2'
20 '-z+1/4, x+1/2, -y-1/4'
21 '-z+1/2, y-1/4, x+1/4'
22 '-z+1/2, x+1/4, y-1/4'
23 '-z-1/4, -x+1/4, y+1/2'
24 '-z-1/4, y+1/2, -x+1/4'
25 'z, y, x'
26 'z, x, y'
27 'z+1/4, -y+1/2, x-1/4'
28 'z+1/4, x-1/4, -y+1/2'
29 'z+1/2, -x-1/4, -y+1/4'
30 'z+1/2, -y+1/4, -x-1/4'
31 'z-1/4, -x+1/2, y+1/4'
32 'z-1/4, y+1/4, -x+1/2'
33 'y, z, x'
34 'y, x, z'
35 'y+1/4, -x+1/2, z-1/4'
36 'y+1/4, z-1/4, -x+1/2'
37 'y+1/2, -x+1/4, -z-1/4'
38 'y+1/2, -z-1/4, -x+1/4'
39 'y-1/4, -z+1/2, x+1/4'
40 'y-1/4, x+1/4, -z+1/2'
41 'x, z, y'
42 'x, y, z'
43 'x+1/4, -z+1/2, y-1/4'
44 'x+1/4, y-1/4, -z+1/2'
45 'x+1/2, -y-1/4, -z+1/4'
46 'x+1/2, -z+1/4, -y-1/4'
47 'x-1/4, -y+1/2, z+1/4'
48 'x-1/4, z+1/4, -y+1/2'
49 '-x+1/2, -y+1/2, -z'
50 '-x+1/2, -z+1/2, -y'
51 '-x-1/4, -z+1/4, y+1/2'
52 '-x-1/4, y, -z-1/4'
53 '-x, z+1/4, y+1/4'
54 '-x, y-1/4, z-1/4'
55 '-x+1/4, -y-1/4, z+1/2'
56 '-x+1/4, z, -y+1/4'
57 '-y+1/2, -x+1/2, -z'
58 '-y+1/2, -z+1/2, -x'
59 '-y-1/4, -x+1/4, z+1/2'
60 '-y-1/4, z, -x-1/4'
61 '-y, z-1/4, x-1/4'
62 '-y, x+1/4, z+1/4'
63 '-y+1/4, -z-1/4, x+1/2'
64 '-y+1/4, x, -z+1/4'
65 '-z+1/2, -x+1/2, -y'
66 '-z+1/2, -y+1/2, -x'
67 '-z-1/4, -y+1/4, x+1/2'
68 '-z-1/4, x, -y-1/4'
69 '-z, y+1/4, x+1/4'
70 '-z, x-1/4, y-1/4'
71 '-z+1/4, -x-1/4, y+1/2'
72 '-z+1/4, y, -x+1/4'
73 'z+1/2, y+1/2, x'
74 'z+1/2, x+1/2, y'
75 'z-1/4, -y, x-1/4'
76 'z-1/4, x+1/4, -y+1/2'
77 'z, -x+1/4, -y+1/4'
78 'z, -y-1/4, -x-1/4'
79 'z+1/4, -x, y+1/4'
80 'z+1/4, y-1/4, -x+1/2'
81 'y+1/2, z+1/2, x'
82 'y+1/2, x+1/2, z'
83 'y-1/4, -x, z-1/4'
84 'y-1/4, z+1/4, -x+1/2'
85 'y, -x-1/4, -z-1/4'
86 'y, -z+1/4, -x+1/4'
87 'y+1/4, -z, x+1/4'
88 'y+1/4, x-1/4, -z+1/2'
89 'x+1/2, z+1/2, y'
90 'x+1/2, y+1/2, z'
91 'x-1/4, -z, y-1/4'
92 'x-1/4, y+1/4, -z+1/2'
93 'x, -y+1/4, -z+1/4'
94 'x, -z-1/4, -y-1/4'
95 'x+1/4, -y, z+1/4'
96 'x+1/4, z-1/4, -y+1/2'
97 '-x+1/2, -y, -z+1/2'
98 '-x+1/2, -z, -y+1/2'
99 '-x-1/4, -z-1/4, y'
100 '-x-1/4, y+1/2, -z+1/4'
101 '-x, z-1/4, y-1/4'
102 '-x, y+1/4, z+1/4'
103 '-x+1/4, -y+1/4, z'
104 '-x+1/4, z+1/2, -y-1/4'
105 '-y+1/2, -x, -z+1/2'
106 '-y+1/2, -z, -x+1/2'
107 '-y-1/4, -x-1/4, z'
108 '-y-1/4, z+1/2, -x+1/4'
109 '-y, z+1/4, x+1/4'
110 '-y, x-1/4, z-1/4'
111 '-y+1/4, -z+1/4, x'
112 '-y+1/4, x+1/2, -z-1/4'
113 '-z+1/2, -x, -y+1/2'
114 '-z+1/2, -y, -x+1/2'
115 '-z-1/4, -y-1/4, x'
116 '-z-1/4, x+1/2, -y+1/4'
117 '-z, y-1/4, x-1/4'
118 '-z, x+1/4, y+1/4'
119 '-z+1/4, -x+1/4, y'
120 '-z+1/4, y+1/2, -x-1/4'
121 'z+1/2, y, x+1/2'
122 'z+1/2, x, y+1/2'
123 'z-1/4, -y+1/2, x+1/4'
124 'z-1/4, x-1/4, -y'
125 'z, -x-1/4, -y-1/4'
126 'z, -y+1/4, -x+1/4'
127 'z+1/4, -x+1/2, y-1/4'
128 'z+1/4, y+1/4, -x'
129 'y+1/2, z, x+1/2'
130 'y+1/2, x, z+1/2'
131 'y-1/4, -x+1/2, z+1/4'
132 'y-1/4, z-1/4, -x'
133 'y, -x+1/4, -z+1/4'
134 'y, -z-1/4, -x-1/4'
135 'y+1/4, -z+1/2, x-1/4'
136 'y+1/4, x+1/4, -z'
137 'x+1/2, z, y+1/2'
138 'x+1/2, y, z+1/2'
139 'x-1/4, -z+1/2, y+1/4'
140 'x-1/4, y-1/4, -z'
141 'x, -y-1/4, -z-1/4'
142 'x, -z+1/4, -y+1/4'
143 'x+1/4, -y+1/2, z-1/4'
144 'x+1/4, z+1/4, -y'
145 '-x, -y+1/2, -z+1/2'
146 '-x, -z+1/2, -y+1/2'
147 '-x+1/4, -z+1/4, y'
148 '-x+1/4, y, -z+1/4'
149 '-x+1/2, z+1/4, y-1/4'
150 '-x+1/2, y-1/4, z+1/4'
151 '-x-1/4, -y-1/4, z'
152 '-x-1/4, z, -y-1/4'
153 '-y, -x+1/2, -z+1/2'
154 '-y, -z+1/2, -x+1/2'
155 '-y+1/4, -x+1/4, z'
156 '-y+1/4, z, -x+1/4'
157 '-y+1/2, z-1/4, x+1/4'
158 '-y+1/2, x+1/4, z-1/4'
159 '-y-1/4, -z-1/4, x'
160 '-y-1/4, x, -z-1/4'
161 '-z, -x+1/2, -y+1/2'
162 '-z, -y+1/2, -x+1/2'
163 '-z+1/4, -y+1/4, x'
164 '-z+1/4, x, -y+1/4'
165 '-z+1/2, y+1/4, x-1/4'
166 '-z+1/2, x-1/4, y+1/4'
167 '-z-1/4, -x-1/4, y'
168 '-z-1/4, y, -x-1/4'
169 'z, y+1/2, x+1/2'
170 'z, x+1/2, y+1/2'
171 'z+1/4, -y, x+1/4'
172 'z+1/4, x+1/4, -y'
173 'z+1/2, -x+1/4, -y-1/4'
174 'z+1/2, -y-1/4, -x+1/4'
175 'z-1/4, -x, y-1/4'
176 'z-1/4, y-1/4, -x'
177 'y, z+1/2, x+1/2'
178 'y, x+1/2, z+1/2'
179 'y+1/4, -x, z+1/4'
180 'y+1/4, z+1/4, -x'
181 'y+1/2, -x-1/4, -z+1/4'
182 'y+1/2, -z+1/4, -x-1/4'
183 'y-1/4, -z, x-1/4'
184 'y-1/4, x-1/4, -z'
185 'x, z+1/2, y+1/2'
186 'x, y+1/2, z+1/2'
187 'x+1/4, -z, y+1/4'
188 'x+1/4, y+1/4, -z'
189 'x+1/2, -y+1/4, -z-1/4'
190 'x+1/2, -z-1/4, -y+1/4'
191 'x-1/4, -y, z-1/4'
192 'x-1/4, z-1/4, -y'

loop_
_atom_site_label
_atom_site_type_symbol
_atom_site_symmetry_multiplicity
_atom_site_fract_x
_atom_site_fract_y
_atom_site_fract_z
_atom_site_occupancy
_atom_site_B_iso_or_equiv
Zn1 Zn 8 0.125 0.125 0.125 1 1
C1 C 0 0.0276 0.0276 0.0276 0.5 1
N1 N 0 0.0276 0.0276 0.0276 0.5 1
